data_7020550
loop_
_publ_author_name
'Derrah, Eric J.'
'Martin, Carmen'
'Ladeira, Sonia'
'Miqueu, Karinne'
'Bouhadir, Ghenwa'
'Bourissou, Didier'

_publ_section_title
;
 Coordination of a diphosphine-phosphine oxide to Au, Ag and Rh: when
 polyfunctionality rhymes with versatility.
;
_journal_issue 47
_journal_name_full 'Dalton transactions (Cambridge, England : 2003)'
_journal_page_first 14274
_journal_page_last 14280
_journal_paper_doi 10.1039/c2dt31848b
_journal_volume 41
_journal_year 2012
_chemical_compound_source 'synthesis as described'
_chemical_formula_moiety 'C37 H49 Cl O P3 Rh'
_chemical_formula_sum 'C37 H49 Cl O P3 Rh'
_chemical_formula_weight 741.03
_chemical_name_systematic
;
?
;
_space_group_IT_number 2
_symmetry_cell_setting triclinic
_symmetry_Int_Tables_number 2
_symmetry_space_group_name_Hall '-P 1'
_symmetry_space_group_name_H-M 'P -1'
_atom_sites_solution_hydrogens geom
_atom_sites_solution_primary direct
_atom_sites_solution_secondary difmap
_cell_angle_alpha 75.4240(10)
_cell_angle_beta 74.6830(10)
_cell_angle_gamma 71.3380(10)
_cell_formula_units_Z 2
_cell_length_a 10.4107(2)
_cell_length_b 10.5382(2)
_cell_length_c 17.9760(3)
_cell_measurement_reflns_used 9858
_cell_measurement_temperature 193(2)
_cell_measurement_theta_max 30.51
_cell_measurement_theta_min 2.2
_cell_measurement_wavelength 0.71073
_cell_volume 1771.69(6)
_computing_cell_refinement 'Bruker SMART'
_computing_data_collection 'Bruker SMART'
_computing_data_reduction 'Bruker SAINT'
_computing_molecular_graphics 'Ortep-3 for Windows (Farrugia, 1997)'
_computing_publication_material 'WinGX publication routines (Farrugia, 1999)'
_computing_structure_refinement 'SHELXL-97 (Sheldrick, 2008)'
_computing_structure_solution 'SHELXS-97 (Sheldrick, 1990)'
_diffrn_ambient_temperature 193(2)
_diffrn_measured_fraction_theta_full 0.992
_diffrn_measured_fraction_theta_max 0.992
_diffrn_measurement_device_type 'CCD area detector'
_diffrn_measurement_method 'phi and omega scans'
_diffrn_radiation_monochromator graphite
_diffrn_radiation_probe x-ray
_diffrn_radiation_source 'fine-focus sealed tube'
_diffrn_radiation_type MoK\a
_diffrn_radiation_wavelength 0.71073
_diffrn_reflns_av_R_equivalents 0.0234
_diffrn_reflns_av_unetI/netI 0.0212
_diffrn_reflns_limit_h_max 14
_diffrn_reflns_limit_h_min -14
_diffrn_reflns_limit_k_max 15
_diffrn_reflns_limit_k_min -13
_diffrn_reflns_limit_l_max 25
_diffrn_reflns_limit_l_min -25
_diffrn_reflns_number 40865
_diffrn_reflns_theta_full 30.51
_diffrn_reflns_theta_max 30.51
_diffrn_reflns_theta_min 2.39
_exptl_absorpt_coefficient_mu 0.721
_exptl_absorpt_correction_T_max 0.952
_exptl_absorpt_correction_T_min 0.850
_exptl_absorpt_correction_type multi-scan
_exptl_absorpt_process_details 'SADABS (Bruker-AXS)'
_exptl_crystal_colour yellow
_exptl_crystal_density_diffrn 1.389
_exptl_crystal_density_method 'not measured'
_exptl_crystal_description block
_exptl_crystal_F_000 772
_exptl_crystal_size_max 0.3
_exptl_crystal_size_mid 0.18
_exptl_crystal_size_min 0.06
_refine_diff_density_max 0.753
_refine_diff_density_min -0.491
_refine_diff_density_rms 0.061
_refine_ls_extinction_method none
_refine_ls_goodness_of_fit_ref 1.024
_refine_ls_hydrogen_treatment constr
_refine_ls_matrix_type full
_refine_ls_number_parameters 412
_refine_ls_number_reflns 10728
_refine_ls_number_restraints 17
_refine_ls_restrained_S_all 1.024
_refine_ls_R_factor_all 0.0296
_refine_ls_R_factor_gt 0.0255
_refine_ls_shift/su_max 0.003
_refine_ls_shift/su_mean 0
_refine_ls_structure_factor_coef Fsqd
_refine_ls_weighting_details 'calc w=1/[\s^2^(Fo^2^)+(0.0374P)^2^+0.7523P] where P=(Fo^2^+2Fc^2^)/3'
_refine_ls_weighting_scheme calc
_refine_ls_wR_factor_gt 0.068
_refine_ls_wR_factor_ref 0.0707
_reflns_number_gt 9708
_reflns_number_total 10728
_reflns_threshold_expression >2sigma(I)
_cod_data_source_file c2dt31848b.txt
_cod_data_source_block 6
_cod_database_code 7020550

loop_
_symmetry_equiv_pos_as_xyz
'x, y, z'
'-x, -y, -z'

loop_
_atom_site_label
_atom_site_type_symbol
_atom_site_fract_x
_atom_site_fract_y
_atom_site_fract_z
_atom_site_U_iso_or_equiv
_atom_site_adp_type
_atom_site_occupancy
_atom_site_symmetry_multiplicity
_atom_site_calc_flag
_atom_site_refinement_flags
_atom_site_disorder_assembly
_atom_site_disorder_group
C1 C 0.72354(19) 0.33467(16) 0.06193(9) 0.0337(3) Uani 1 1 d . . .
H1 H 0.8013 0.3703 0.0489 0.04 Uiso 1 1 calc R . .
C2 C 0.59767(18) 0.38313(17) 0.10869(10) 0.0361(4) Uani 1 1 d . . .
H2 H 0.5716 0.459 0.1342 0.043 Uiso 1 1 calc R . .
C3 C 0.50715(18) 0.29068(19) 0.11183(11) 0.0389(4) Uani 1 1 d . . .
H3 H 0.4049 0.3262 0.1296 0.047 Uiso 1 1 calc R . .
C4 C 0.58090(16) 0.15717(17) 0.16012(9) 0.0317(3) Uani 1 1 d . . .
H4 H 0.5461 0.1158 0.2118 0.038 Uiso 1 1 calc R . .
C5 C 0.70967(17) 0.10890(16) 0.11262(9) 0.0295(3) Uani 1 1 d . . .
H5 H 0.7802 0.0287 0.1257 0.035 Uiso 1 1 calc R . .
C6 C 0.71365(19) 0.21202(17) 0.03504(9) 0.0359(3) Uani 1 1 d . . .
H6 H 0.7836 0.1813 -0.0116 0.043 Uiso 1 1 calc R . .
C7 C 0.5595(2) 0.2566(2) 0.02883(11) 0.0447(4) Uani 1 1 d . . .
H7A H 0.5371 0.3371 -0.0128 0.054 Uiso 1 1 calc R . .
H7B H 0.5276 0.1817 0.0225 0.054 Uiso 1 1 calc R . .
C8 C 0.78270(17) -0.10127(18) 0.32586(10) 0.0341(3) Uani 1 1 d . . .
H8 H 0.8807 -0.1455 0.3028 0.041 Uiso 1 1 calc R . .
C9 C 0.7658(3) -0.1599(3) 0.41370(12) 0.0562(6) Uani 1 1 d . . .
H9A H 0.6682 -0.1312 0.439 0.084 Uiso 1 1 calc R . .
H9B H 0.8212 -0.1263 0.4368 0.084 Uiso 1 1 calc R . .
H9C H 0.7973 -0.2595 0.4216 0.084 Uiso 1 1 calc R . .
C10 C 0.6947(2) -0.1475(2) 0.28756(13) 0.0502(5) Uani 1 1 d . . .
H10A H 0.7156 -0.2471 0.2996 0.075 Uiso 1 1 calc R . .
H10B H 0.7156 -0.1171 0.2306 0.075 Uiso 1 1 calc R . .
H10C H 0.5964 -0.1079 0.3079 0.075 Uiso 1 1 calc R . .
C11 C 0.62723(16) 0.1565(2) 0.38158(10) 0.0412(4) Uani 1 1 d . . .
H11 H 0.651 0.1046 0.4332 0.049 Uiso 1 1 calc R . .
C12 C 0.6064(2) 0.3072(2) 0.37933(12) 0.0543(6) Uani 1 1 d . . .
H12A H 0.5746 0.3608 0.3313 0.081 Uiso 1 1 calc R . .
H12B H 0.6942 0.3221 0.3801 0.081 Uiso 1 1 calc R . .
H12C H 0.5371 0.3356 0.4251 0.081 Uiso 1 1 calc R . .
C13 C 0.49048(19) 0.1358(4) 0.37635(13) 0.0688(8) Uani 1 1 d . . .
H13A H 0.4158 0.1762 0.4168 0.103 Uiso 1 1 calc R . .
H13B H 0.4993 0.0381 0.3844 0.103 Uiso 1 1 calc R . .
H13C H 0.4692 0.1799 0.3244 0.103 Uiso 1 1 calc R . .
C14 C 0.92816(13) 0.08577(14) 0.32749(8) 0.0210(2) Uani 1 1 d . . .
C15 C 0.92022(15) 0.12173(17) 0.39851(9) 0.0283(3) Uani 1 1 d . . .
H15 H 0.8336 0.1377 0.4341 0.034 Uiso 1 1 calc R . .
C16 C 1.03413(16) 0.13498(19) 0.41913(10) 0.0343(3) Uani 1 1 d . . .
H16 H 1.0251 0.1594 0.468 0.041 Uiso 1 1 calc R . .
C17 C 1.16007(16) 0.1124(2) 0.36823(11) 0.0376(4) Uani 1 1 d . . .
H17 H 1.2379 0.1249 0.3807 0.045 Uiso 1 1 calc R . .
C18 C 1.17282(14) 0.07123(17) 0.29831(9) 0.0294(3) Uani 1 1 d . . .
H18 H 1.2608 0.0531 0.2641 0.035 Uiso 1 1 calc R . .
C19 C 1.05965(13) 0.05588(13) 0.27719(8) 0.0203(2) Uani 1 1 d . . .
C20 C 1.10476(14) 0.13522(14) 0.10537(8) 0.0225(2) Uani 1 1 d . . .
C21 C 1.14192(18) 0.24929(16) 0.10770(10) 0.0344(3) Uani 1 1 d . . .
H21 H 1.1604 0.2588 0.1547 0.041 Uiso 1 1 calc R . .
C22 C 1.1520(2) 0.34941(18) 0.04111(12) 0.0433(4) Uani 1 1 d . . .
H22 H 1.1793 0.4264 0.0426 0.052 Uiso 1 1 calc R . .
C23 C 1.12288(18) 0.33851(18) -0.02735(10) 0.0407(4) Uani 1 1 d . . .
H23 H 1.1292 0.4081 -0.0724 0.049 Uiso 1 1 calc R . .
C24 C 1.08453(18) 0.22577(19) -0.03000(10) 0.0384(4) Uani 1 1 d . . .
H24 H 1.0646 0.2176 -0.0769 0.046 Uiso 1 1 calc R . .
C25 C 1.07524(16) 0.12437(16) 0.03630(9) 0.0303(3) Uani 1 1 d . . .
H25 H 1.0486 0.0472 0.0345 0.036 Uiso 1 1 calc R . .
C26 C 1.27668(13) -0.11296(14) 0.17924(8) 0.0214(2) Uani 1 1 d . . .
C27 C 1.38261(15) -0.06650(15) 0.12399(9) 0.0264(3) Uani 1 1 d . . .
H27 H 1.3604 0.0193 0.0903 0.032 Uiso 1 1 calc R . .
C28 C 1.51986(15) -0.14424(17) 0.11783(9) 0.0295(3) Uani 1 1 d . . .
H28 H 1.5909 -0.1109 0.0808 0.035 Uiso 1 1 calc R . .
C29 C 1.55229(15) -0.26986(17) 0.16573(9) 0.0308(3) Uani 1 1 d . . .
H29 H 1.6456 -0.3238 0.1613 0.037 Uiso 1 1 calc R . .
C30 C 1.44813(16) -0.31730(16) 0.22039(9) 0.0304(3) Uani 1 1 d . . .
H30 H 1.4716 -0.4044 0.2527 0.036 Uiso 1 1 calc R . .
C31 C 1.30936(14) -0.24036(14) 0.22922(8) 0.0239(2) Uani 1 1 d . . .
C32 C 1.2698(2) -0.3833(2) 0.38708(10) 0.0415(4) Uani 1 1 d . . .
H32 H 1.3559 -0.4526 0.3679 0.05 Uiso 1 1 calc R . .
C33 C 1.3094(3) -0.2754(3) 0.41187(13) 0.0614(6) Uani 1 1 d . . .
H33A H 1.2258 -0.2041 0.4275 0.092 Uiso 1 1 calc R . .
H33B H 1.3716 -0.2353 0.3678 0.092 Uiso 1 1 calc R . .
H33C H 1.3564 -0.3174 0.4562 0.092 Uiso 1 1 calc R . .
C34 C 1.1809(3) -0.4539(3) 0.45726(13) 0.0679(7) Uani 1 1 d . . .
H34A H 1.227 -0.4841 0.5022 0.102 Uiso 1 1 calc R . .
H34B H 1.1687 -0.5329 0.4434 0.102 Uiso 1 1 calc R . .
H34C H 1.0903 -0.3899 0.471 0.102 Uiso 1 1 calc R . .
P3 P 1.17302(4) -0.30121(4) 0.30592(2) 0.02700(8) Uani 1 1 d D B .
C35 C 1.1682(2) -0.45056(19) 0.26880(12) 0.0461(4) Uani 1 1 d D . .
H35 H 1.2443 -0.5314 0.2846 0.055 Uiso 1 1 calc R A 1
C36 C 1.1868(10) -0.4208(17) 0.1794(5) 0.0485(17) Uani 0.55 1 d PDU B 1
H36A H 1.1613 -0.4896 0.1626 0.073 Uiso 0.55 1 calc PR B 1
H36B H 1.2837 -0.4236 0.1556 0.073 Uiso 0.55 1 calc PR B 1
H36C H 1.1274 -0.3303 0.1625 0.073 Uiso 0.55 1 calc PR B 1
C37 C 1.029(2) -0.483(3) 0.3050(13) 0.093(4) Uani 0.55 1 d PDU B 1
H37A H 0.954 -0.404 0.2897 0.14 Uiso 0.55 1 calc PR B 1
H37B H 1.0172 -0.5038 0.3622 0.14 Uiso 0.55 1 calc PR B 1
H37C H 1.0271 -0.5617 0.2861 0.14 Uiso 0.55 1 calc PR B 1
C36' C 1.1503(15) -0.413(2) 0.1842(6) 0.053(2) Uani 0.45 1 d PDU B 2
H36D H 1.2335 -0.3906 0.1499 0.079 Uiso 0.45 1 calc PR B 2
H36E H 1.07 -0.3337 0.1786 0.079 Uiso 0.45 1 calc PR B 2
H36F H 1.1358 -0.4899 0.1694 0.079 Uiso 0.45 1 calc PR B 2
C37' C 1.045(3) -0.503(4) 0.3187(16) 0.095(4) Uani 0.45 1 d PDU B 2
H37D H 0.96 -0.4279 0.318 0.142 Uiso 0.45 1 calc PR B 2
H37E H 1.0589 -0.5368 0.3729 0.142 Uiso 0.45 1 calc PR B 2
H37F H 1.0379 -0.5763 0.2974 0.142 Uiso 0.45 1 calc PR B 2
O1 O 1.00207(11) -0.08121(10) 0.17857(6) 0.0264(2) Uani 1 1 d . . .
P1 P 0.76779(3) 0.08510(4) 0.30192(2) 0.02391(7) Uani 1 1 d . . .
P2 P 1.09745(3) -0.00742(3) 0.185562(19) 0.01929(6) Uani 1 1 d . . .
Cl1 Cl 0.81998(4) 0.38958(4) 0.21061(3) 0.03598(9) Uani 1 1 d . . .
Rh1 Rh 0.729367(11) 0.230854(11) 0.183653(6) 0.02284(4) Uani 1 1 d . . .

loop_
_atom_site_aniso_label
_atom_site_aniso_U_11
_atom_site_aniso_U_22
_atom_site_aniso_U_33
_atom_site_aniso_U_23
_atom_site_aniso_U_13
_atom_site_aniso_U_12
C1 0.0464(9) 0.0279(7) 0.0256(7) 0.0036(6) -0.0144(6) -0.0091(6)
C2 0.0448(9) 0.0276(8) 0.0363(8) -0.0081(6) -0.0239(7) 0.0043(6)
C3 0.0336(8) 0.0448(10) 0.0409(9) -0.0125(7) -0.0210(7) 0.0005(7)
C4 0.0318(7) 0.0395(8) 0.0290(7) -0.0054(6) -0.0129(6) -0.0119(6)
C5 0.0362(7) 0.0261(7) 0.0284(7) -0.0047(5) -0.0124(6) -0.0068(6)
C6 0.0494(9) 0.0323(8) 0.0243(7) -0.0055(6) -0.0113(6) -0.0055(7)
C7 0.0600(11) 0.0432(10) 0.0375(9) -0.0069(7) -0.0301(8) -0.0070(8)
C8 0.0354(8) 0.0400(9) 0.0300(7) 0.0093(6) -0.0120(6) -0.0219(7)
C9 0.0712(14) 0.0656(14) 0.0362(10) 0.0211(9) -0.0222(10) -0.0389(12)
C10 0.0621(12) 0.0508(11) 0.0521(11) 0.0112(9) -0.0277(10) -0.0373(10)
C11 0.0197(6) 0.0747(13) 0.0254(7) -0.0112(8) -0.0033(5) -0.0073(7)
C12 0.0396(9) 0.0698(14) 0.0373(10) -0.0203(9) -0.0103(8) 0.0170(9)
C13 0.0214(8) 0.146(3) 0.0415(11) -0.0293(14) 0.0014(7) -0.0234(11)
C14 0.0186(5) 0.0246(6) 0.0194(6) -0.0019(5) -0.0064(4) -0.0050(4)
C15 0.0226(6) 0.0389(8) 0.0229(6) -0.0088(6) -0.0061(5) -0.0040(5)
C16 0.0305(7) 0.0478(9) 0.0305(7) -0.0181(7) -0.0107(6) -0.0065(6)
C17 0.0260(7) 0.0540(10) 0.0433(9) -0.0225(8) -0.0102(6) -0.0120(7)
C18 0.0199(6) 0.0382(8) 0.0342(7) -0.0138(6) -0.0036(5) -0.0093(5)
C19 0.0196(5) 0.0211(6) 0.0211(6) -0.0035(4) -0.0055(4) -0.0056(4)
C20 0.0215(5) 0.0193(6) 0.0226(6) -0.0020(5) -0.0022(5) -0.0028(4)
C21 0.0454(9) 0.0259(7) 0.0325(8) -0.0007(6) -0.0070(7) -0.0148(6)
C22 0.0519(10) 0.0263(8) 0.0450(10) 0.0044(7) -0.0031(8) -0.0153(7)
C23 0.0363(8) 0.0317(8) 0.0319(8) 0.0085(6) 0.0048(6) 0.0003(6)
C24 0.0382(8) 0.0411(9) 0.0236(7) 0.0004(6) -0.0059(6) 0.0007(7)
C25 0.0330(7) 0.0281(7) 0.0262(7) -0.0025(5) -0.0080(6) -0.0037(6)
C26 0.0217(6) 0.0209(6) 0.0205(6) -0.0055(5) -0.0036(4) -0.0033(5)
C27 0.0255(6) 0.0263(7) 0.0256(6) -0.0051(5) -0.0021(5) -0.0068(5)
C28 0.0238(6) 0.0353(8) 0.0301(7) -0.0124(6) -0.0004(5) -0.0079(6)
C29 0.0234(6) 0.0342(8) 0.0321(7) -0.0128(6) -0.0052(5) 0.0006(5)
C30 0.0303(7) 0.0255(7) 0.0298(7) -0.0052(6) -0.0072(6) 0.0009(5)
C31 0.0264(6) 0.0226(6) 0.0212(6) -0.0049(5) -0.0047(5) -0.0038(5)
C32 0.0427(9) 0.0427(10) 0.0266(8) 0.0023(7) -0.0077(7) -0.0006(7)
C33 0.0691(14) 0.0899(18) 0.0335(10) -0.0114(11) -0.0177(10) -0.0267(13)
C34 0.0831(17) 0.0668(15) 0.0357(11) 0.0182(10) -0.0092(11) -0.0194(13)
P3 0.02969(17) 0.02136(17) 0.02570(17) 0.00049(13) -0.00459(14) -0.00567(13)
C35 0.0663(12) 0.0276(8) 0.0485(11) -0.0026(7) -0.0179(9) -0.0165(8)
C36 0.059(5) 0.040(2) 0.0549(18) -0.0163(15) -0.021(3) -0.012(4)
C37 0.127(5) 0.096(8) 0.086(7) -0.018(6) 0.000(5) -0.086(6)
C36' 0.068(6) 0.041(2) 0.0562(19) -0.0143(16) -0.022(3) -0.014(4)
C37' 0.129(5) 0.096(8) 0.087(7) -0.016(6) 0.001(5) -0.085(6)
O1 0.0296(5) 0.0248(5) 0.0290(5) -0.0025(4) -0.0099(4) -0.0114(4)
P1 0.01769(14) 0.03541(19) 0.01885(15) -0.00150(13) -0.00530(11) -0.00884(13)
P2 0.02013(14) 0.01828(15) 0.01936(15) -0.00236(11) -0.00426(11) -0.00569(11)
Cl1 0.04050(19) 0.02914(18) 0.0448(2) -0.00485(15) -0.01896(17) -0.01121(15)
Rh1 0.02323(5) 0.02388(6) 0.02224(6) -0.00249(4) -0.00899(4) -0.00527(4)

loop_
_atom_type_symbol
_atom_type_description
_atom_type_scat_dispersion_real
_atom_type_scat_dispersion_imag
_atom_type_scat_source
C C 0.0033 0.0016 'International Tables Vol C Tables 4.2.6.8 and 6.1.1.4'
H H 0 0 'International Tables Vol C Tables 4.2.6.8 and 6.1.1.4'
O O 0.0106 0.006 'International Tables Vol C Tables 4.2.6.8 and 6.1.1.4'
P P 0.1023 0.0942 'International Tables Vol C Tables 4.2.6.8 and 6.1.1.4'
Cl Cl 0.1484 0.1585 'International Tables Vol C Tables 4.2.6.8 and 6.1.1.4'
Rh Rh -1.1178 0.9187 'International Tables Vol C Tables 4.2.6.8 and 6.1.1.4'

loop_
_geom_angle_atom_site_label_1
_geom_angle_atom_site_label_2
_geom_angle_atom_site_label_3
_geom_angle
C2 C1 C6 106.50(15)
C2 C1 Rh1 71.13(9)
C6 C1 Rh1 94.87(9)
C2 C1 H1 126.8
C6 C1 H1 126.8
Rh1 C1 H1 101.5
C1 C2 C3 106.79(15)
C1 C2 Rh1 72.22(9)
C3 C2 Rh1 94.52(10)
C1 C2 H2 126.6
C3 C2 H2 126.6
Rh1 C2 H2 101
C7 C3 C4 100.54(14)
C7 C3 C2 100.46(16)
C4 C3 C2 100.79(12)
C7 C3 H3 117.3
C4 C3 H3 117.3
C2 C3 H3 117.3
C5 C4 C3 106.18(14)
C5 C4 Rh1 70.68(9)
C3 C4 Rh1 97.37(11)
C5 C4 H4 126.9
C3 C4 H4 126.9
Rh1 C4 H4 99.7
C4 C5 C6 106.03(14)
C4 C5 Rh1 70.54(9)
C6 C5 Rh1 97.98(10)
C4 C5 H5 127
C6 C5 H5 127
Rh1 C5 H5 99.3
C1 C6 C5 100.63(12)
C1 C6 C7 100.87(14)
C5 C6 C7 100.73(14)
C1 C6 H6 117.2
C5 C6 H6 117.2
C7 C6 H6 117.2
C3 C7 C6 93.87(12)
C3 C7 H7A 112.9
C6 C7 H7A 112.9
C3 C7 H7B 112.9
C6 C7 H7B 112.9
H7A C7 H7B 110.4
C9 C8 C10 111.43(14)
C9 C8 P1 113.59(15)
C10 C8 P1 115.42(12)
C9 C8 H8 105.1
C10 C8 H8 105.1
P1 C8 H8 105.1
C8 C9 H9A 109.5
C8 C9 H9B 109.5
H9A C9 H9B 109.5
C8 C9 H9C 109.5
H9A C9 H9C 109.5
H9B C9 H9C 109.5
C8 C10 H10A 109.5
C8 C10 H10B 109.5
H10A C10 H10B 109.5
C8 C10 H10C 109.5
H10A C10 H10C 109.5
H10B C10 H10C 109.5
C12 C11 C13 108.86(18)
C12 C11 P1 113.98(13)
C13 C11 P1 109.20(14)
C12 C11 H11 108.2
C13 C11 H11 108.2
P1 C11 H11 108.2
C11 C12 H12A 109.5
C11 C12 H12B 109.5
H12A C12 H12B 109.5
C11 C12 H12C 109.5
H12A C12 H12C 109.5
H12B C12 H12C 109.5
C11 C13 H13A 109.5
C11 C13 H13B 109.5
H13A C13 H13B 109.5
C11 C13 H13C 109.5
H13A C13 H13C 109.5
H13B C13 H13C 109.5
C15 C14 C19 117.70(12)
C15 C14 P1 119.07(10)
C19 C14 P1 123.19(10)
C16 C15 C14 122.47(13)
C16 C15 H15 118.8
C14 C15 H15 118.8
C17 C16 C15 119.46(14)
C17 C16 H16 120.3
C15 C16 H16 120.3
C16 C17 C18 119.54(14)
C16 C17 H17 120.2
C18 C17 H17 120.2
C17 C18 C19 121.63(13)
C17 C18 H18 119.2
C19 C18 H18 119.2
C18 C19 C14 119.06(12)
C18 C19 P2 115.61(10)
C14 C19 P2 125.31(10)
C21 C20 C25 119.31(13)
C21 C20 P2 124.58(11)
C25 C20 P2 116.07(11)
C22 C21 C20 119.80(16)
C22 C21 H21 120.1
C20 C21 H21 120.1
C23 C22 C21 120.84(17)
C23 C22 H22 119.6
C21 C22 H22 119.6
C22 C23 C24 119.74(15)
C22 C23 H23 120.1
C24 C23 H23 120.1
C23 C24 C25 119.80(16)
C23 C24 H24 120.1
C25 C24 H24 120.1
C24 C25 C20 120.49(16)
C24 C25 H25 119.8
C20 C25 H25 119.8
C27 C26 C31 119.61(12)
C27 C26 P2 119.58(10)
C31 C26 P2 120.81(10)
C28 C27 C26 120.94(14)
C28 C27 H27 119.5
C26 C27 H27 119.5
C29 C28 C27 119.74(14)
C29 C28 H28 120.1
C27 C28 H28 120.1
C28 C29 C30 119.83(14)
C28 C29 H29 120.1
C30 C29 H29 120.1
C29 C30 C31 121.86(14)
C29 C30 H30 119.1
C31 C30 H30 119.1
C30 C31 C26 118.00(13)
C30 C31 P3 121.28(11)
C26 C31 P3 120.70(10)
C33 C32 C34 109.89(19)
C33 C32 P3 109.20(14)
C34 C32 P3 110.46(16)
C33 C32 H32 109.1
C34 C32 H32 109.1
P3 C32 H32 109.1
C32 C33 H33A 109.5
C32 C33 H33B 109.5
H33A C33 H33B 109.5
C32 C33 H33C 109.5
H33A C33 H33C 109.5
H33B C33 H33C 109.5
C32 C34 H34A 109.5
C32 C34 H34B 109.5
H34A C34 H34B 109.5
C32 C34 H34C 109.5
H34A C34 H34C 109.5
H34B C34 H34C 109.5
C31 P3 C32 100.11(8)
C31 P3 C35 101.27(8)
C32 P3 C35 102.99(9)
C36' C35 C37' 107.7(12)
C36' C35 C37 96.7(13)
C37' C35 C36 119.3(14)
C37 C35 C36 109.0(9)
C36' C35 P3 112.2(8)
C37' C35 P3 108.9(12)
C37 C35 P3 109.5(10)
C36 C35 P3 111.2(6)
C36' C35 H35 119.4
C37' C35 H35 98.3
C37 C35 H35 109
C36 C35 H35 109
P3 C35 H35 109
C35 C36 H36A 109.5
C35 C36 H36B 109.5
H36A C36 H36B 109.5
C35 C36 H36C 109.5
H36A C36 H36C 109.5
H36B C36 H36C 109.5
C35 C37 H37A 109.5
C35 C37 H37B 109.5
H37A C37 H37B 109.5
C35 C37 H37C 109.5
H37A C37 H37C 109.5
H37B C37 H37C 109.5
C35 C36' H36D 109.5
C35 C36' H36E 109.5
H36D C36' H36E 109.5
C35 C36' H36F 109.5
H36D C36' H36F 109.5
H36E C36' H36F 109.5
C35 C37' H37D 109.5
C35 C37' H37E 109.5
H37D C37' H37E 109.5
C35 C37' H37F 109.5
H37D C37' H37F 109.5
H37E C37' H37F 109.5
C14 P1 C8 100.42(7)
C14 P1 C11 104.03(7)
C8 P1 C11 104.39(9)
C14 P1 Rh1 112.16(4)
C8 P1 Rh1 126.34(5)
C11 P1 Rh1 107.31(6)
O1 P2 C20 110.67(6)
O1 P2 C26 112.86(6)
C20 P2 C26 104.84(6)
O1 P2 C19 116.38(6)
C20 P2 C19 107.77(6)
C26 P2 C19 103.47(6)
C4 Rh1 C5 38.77(6)
C4 Rh1 C2 67.14(7)
C5 Rh1 C2 79.31(6)
C4 Rh1 C1 79.35(6)
C5 Rh1 C1 66.47(6)
C2 Rh1 C1 36.65(7)
C4 Rh1 P1 99.69(5)
C5 Rh1 P1 105.66(4)
C2 Rh1 P1 152.94(5)
C1 Rh1 P1 168.63(5)
C4 Rh1 Cl1 157.35(5)
C5 Rh1 Cl1 154.40(5)
C2 Rh1 Cl1 94.39(5)
C1 Rh1 Cl1 93.66(5)
P1 Rh1 Cl1 91.274(14)

loop_
_geom_bond_atom_site_label_1
_geom_bond_atom_site_label_2
_geom_bond_distance
C1 C2 1.375(3)
C1 C6 1.530(2)
C1 Rh1 2.1934(15)
C1 H1 0.95
C2 C3 1.540(3)
C2 Rh1 2.1795(15)
C2 H2 0.95
C3 C7 1.538(3)
C3 C4 1.539(2)
C3 H3 1
C4 C5 1.401(2)
C4 Rh1 2.1094(15)
C4 H4 0.95
C5 C6 1.537(2)
C5 Rh1 2.1112(15)
C5 H5 0.95
C6 C7 1.547(3)
C6 H6 1
C7 H7A 0.99
C7 H7B 0.99
C8 C9 1.529(2)
C8 C10 1.529(2)
C8 P1 1.8659(17)
C8 H8 1
C9 H9A 0.98
C9 H9B 0.98
C9 H9C 0.98
C10 H10A 0.98
C10 H10B 0.98
C10 H10C 0.98
C11 C12 1.524(3)
C11 C13 1.537(3)
C11 P1 1.8680(17)
C11 H11 1
C12 H12A 0.98
C12 H12B 0.98
C12 H12C 0.98
C13 H13A 0.98
C13 H13B 0.98
C13 H13C 0.98
C14 C15 1.3956(19)
C14 C19 1.4157(18)
C14 P1 1.8476(13)
C15 C16 1.388(2)
C15 H15 0.95
C16 C17 1.374(2)
C16 H16 0.95
C17 C18 1.391(2)
C17 H17 0.95
C18 C19 1.3955(18)
C18 H18 0.95
C19 P2 1.8318(14)
C20 C21 1.388(2)
C20 C25 1.394(2)
C20 P2 1.8077(14)
C21 C22 1.388(2)
C21 H21 0.95
C22 C23 1.382(3)
C22 H22 0.95
C23 C24 1.384(3)
C23 H23 0.95
C24 C25 1.391(2)
C24 H24 0.95
C25 H25 0.95
C26 C27 1.4015(19)
C26 C31 1.4098(19)
C26 P2 1.8317(13)
C27 C28 1.392(2)
C27 H27 0.95
C28 C29 1.379(2)
C28 H28 0.95
C29 C30 1.388(2)
C29 H29 0.95
C30 C31 1.401(2)
C30 H30 0.95
C31 P3 1.8521(15)
C32 C33 1.521(3)
C32 C34 1.534(3)
C32 P3 1.8644(18)
C32 H32 1
C33 H33A 0.98
C33 H33B 0.98
C33 H33C 0.98
C34 H34A 0.98
C34 H34B 0.98
C34 H34C 0.98
P3 C35 1.8769(19)
C35 C36' 1.518(10)
C35 C37' 1.530(11)
C35 C37 1.530(11)
C35 C36 1.530(8)
C35 H35 1
C36 H36A 0.98
C36 H36B 0.98
C36 H36C 0.98
C37 H37A 0.98
C37 H37B 0.98
C37 H37C 0.98
C36' H36D 0.98
C36' H36E 0.98
C36' H36F 0.98
C37' H37D 0.98
C37' H37E 0.98
C37' H37F 0.98
O1 P2 1.4885(10)
P1 Rh1 2.3347(4)
Cl1 Rh1 2.3626(4)
